data_7033931
loop_
_publ_author_name
'Miyamoto, Yasuhiro'
'Takamizawa, Satoshi'

_publ_section_title
;
 Deformation twinning of ferrocene crystals assisted by the rotational
 mobility of cyclopentadienyl rings.
;
_journal_issue 12
_journal_name_full 'Dalton transactions (Cambridge, England : 2003)'
_journal_page_first 5688
_journal_page_last 5691
_journal_paper_doi 10.1039/c4dt03922j
_journal_volume 44
_journal_year 2015
_chemical_formula_sum 'C10 H10 Fe'
_chemical_formula_weight 186.03
_chemical_name_systematic
; 
 ? 
;
_space_group_IT_number 14
_symmetry_cell_setting monoclinic
_symmetry_space_group_name_Hall '-P 2yn'
_symmetry_space_group_name_H-M 'P 1 21/n 1'
_atom_sites_solution_hydrogens geom
_atom_sites_solution_primary direct
_atom_sites_solution_secondary difmap
_audit_creation_method SHELXL-97
_audit_update_record
;
2015-01-31 deposited with the CCDC.
2015-02-09 downloaded from the CCDC.
;
_cell_angle_alpha 90.00
_cell_angle_beta 93.232(7)
_cell_angle_gamma 90.00
_cell_formula_units_Z 2
_cell_length_a 5.934(2)
_cell_length_b 7.607(3)
_cell_length_c 9.038(3)
_cell_measurement_reflns_used 1199
_cell_measurement_temperature 298(2)
_cell_measurement_theta_max 53.298
_cell_measurement_theta_min 7.006
_cell_volume 407.3(3)
_computing_cell_refinement 'Bruker SMART'
_computing_data_collection 'Bruker SMART'
_computing_data_reduction 'Bruker SAINT'
_computing_molecular_graphics 'Bruker SHELXTL'
_computing_publication_material 'Bruker SHELXTL'
_computing_structure_refinement 'SHELXL-97 (Sheldrick, 1997)'
_computing_structure_solution 'SHELXS-97 (Sheldrick, 1990)'
_diffrn_ambient_temperature 298(2)
_diffrn_detector_area_resol_mean 8.366
_diffrn_measured_fraction_theta_full 0.975
_diffrn_measured_fraction_theta_max 0.975
_diffrn_measurement_device_type 'CCD area detector'
_diffrn_measurement_method 'phi and omega scans'
_diffrn_radiation_monochromator graphite
_diffrn_radiation_source 'fine-focus sealed tube'
_diffrn_radiation_type MoK\a
_diffrn_radiation_wavelength 0.71073
_diffrn_reflns_av_R_equivalents 0.0377
_diffrn_reflns_limit_h_max 7
_diffrn_reflns_limit_h_min -6
_diffrn_reflns_limit_k_max 10
_diffrn_reflns_limit_k_min -6
_diffrn_reflns_limit_l_max 12
_diffrn_reflns_limit_l_min -10
_diffrn_reflns_number 2680
_diffrn_reflns_theta_full 28.28
_diffrn_reflns_theta_max 28.28
_diffrn_reflns_theta_min 3.50
_exptl_absorpt_coefficient_mu 1.773
_exptl_absorpt_correction_T_max 0.6183
_exptl_absorpt_correction_T_min 0.5160
_exptl_absorpt_correction_type empirical
_exptl_absorpt_process_details
;
SADABS; sheldrick, 1996
;
_exptl_crystal_colour yellow
_exptl_crystal_density_diffrn 1.517
_exptl_crystal_density_method 'not measured'
_exptl_crystal_description block
_exptl_crystal_F_000 192
_exptl_crystal_size_max 0.43
_exptl_crystal_size_mid 0.34
_exptl_crystal_size_min 0.30
_refine_diff_density_max 0.852
_refine_diff_density_min -0.497
_refine_diff_density_rms 0.113
_refine_ls_extinction_method none
_refine_ls_goodness_of_fit_ref 1.119
_refine_ls_hydrogen_treatment constr
_refine_ls_matrix_type full
_refine_ls_number_parameters 98
_refine_ls_number_reflns 977
_refine_ls_number_restraints 126
_refine_ls_restrained_S_all 1.104
_refine_ls_R_factor_all 0.0671
_refine_ls_R_factor_gt 0.0557
_refine_ls_shift/su_max 0.000
_refine_ls_shift/su_mean 0.000
_refine_ls_structure_factor_coef Fsqd
_refine_ls_weighting_details 'calc w=1/[\s^2^(Fo^2^)+(0.1174P)^2^+0.0000P] where P=(Fo^2^+2Fc^2^)/3'
_refine_ls_weighting_scheme calc
_refine_ls_wR_factor_gt 0.1795
_refine_ls_wR_factor_ref 0.1858
_reflns_number_gt 720
_reflns_number_total 977
_reflns_threshold_expression >2sigma(I)
_cod_data_source_file c4dt03922j2.cif
_cod_data_source_block ferrocene_twin_mother
_cod_depositor_comments
;
The following automatic conversions were performed:

'_symmetry_cell_setting' value 'Monoclinic' changed to 'monoclinic'
according to
/usr/data/users/saulius/crontab/automatic-downloads/rss-feeds/RSC/lib/dictionaries/cif_core.dic
dictionary named 'cif_core.dic' version 2.4.2 from 2011-04-26.

Automatic conversion script
Id: cif_fix_values 3008 2015-01-20 13:52:24Z robertas 

 Adding full bibliography for 7033930--7033937.cif.
;
_cod_original_cell_volume 407.3(2)
_cod_original_sg_symbol_H-M P2(1)/n
_cod_database_code 7033931
_diffrn_reflns_av_uneti/neti' 0.0471

loop_
_symmetry_equiv_pos_as_xyz
'x, y, z'
'-x+1/2, y+1/2, -z+1/2'
'-x, -y, -z'
'x-1/2, -y-1/2, z-1/2'

loop_
_atom_site_label
_atom_site_type_symbol
_atom_site_fract_x
_atom_site_fract_y
_atom_site_fract_z
_atom_site_U_iso_or_equiv
_atom_site_adp_type
_atom_site_occupancy
_atom_site_symmetry_multiplicity
_atom_site_calc_flag
_atom_site_refinement_flags
_atom_site_disorder_assembly
_atom_site_disorder_group
C1 C -0.073(4) 0.374(2) 0.6850(16) 0.056(3) Uani 0.345(10) 1 d PU A 1
H1 H -0.1891 0.4040 0.7455 0.068 Uiso 0.345(10) 1 calc PR A 1
C2 C 0.155(4) 0.442(2) 0.6933(19) 0.060(3) Uani 0.345(10) 1 d PU A 1
H2 H 0.2178 0.5237 0.7601 0.072 Uiso 0.345(10) 1 calc PR A 1
C3 C 0.258(3) 0.358(2) 0.580(2) 0.058(2) Uani 0.345(10) 1 d PU A 1
H3 H 0.4079 0.3759 0.5579 0.069 Uiso 0.345(10) 1 calc PR A 1
C4 C 0.109(3) 0.242(3) 0.500(2) 0.051(3) Uani 0.345(10) 1 d PU A 1
H4 H 0.1372 0.1727 0.4179 0.062 Uiso 0.345(10) 1 calc PR A 1
C5 C -0.085(3) 0.2560(19) 0.5716(19) 0.051(3) Uani 0.345(10) 1 d PU A 1
H5 H -0.2143 0.1912 0.5456 0.061 Uiso 0.345(10) 1 calc PR A 1
C6 C 0.0367(17) 0.2390(14) 0.5312(11) 0.061(2) Uani 0.655(10) 1 d PU A 2
H6 H -0.0139 0.1531 0.4640 0.074 Uiso 0.655(10) 1 calc PR A 2
C7 C -0.0908(15) 0.3057(12) 0.6414(12) 0.062(2) Uani 0.655(10) 1 d PU A 2
H7 H -0.2380 0.2736 0.6595 0.074 Uiso 0.655(10) 1 calc PR A 2
C10 C 0.2494(17) 0.3153(11) 0.5328(8) 0.0557(17) Uani 0.655(10) 1 d PU A 2
H10 H 0.3631 0.2932 0.4685 0.067 Uiso 0.655(10) 1 calc PR A 2
C8 C 0.0404(17) 0.4304(11) 0.7211(7) 0.0531(17) Uani 0.655(10) 1 d PU A 2
H8 H -0.0028 0.4968 0.8011 0.064 Uiso 0.655(10) 1 calc PR A 2
C9 C 0.2559(14) 0.4354(11) 0.6546(8) 0.0502(16) Uani 0.655(10) 1 d PU A 2
H9 H 0.3784 0.5050 0.6858 0.060 Uiso 0.655(10) 1 calc PR A 2
Fe1 Fe 0.0000 0.5000 0.5000 0.0434(4) Uani 1 2 d S . .

loop_
_atom_site_aniso_label
_atom_site_aniso_U_11
_atom_site_aniso_U_22
_atom_site_aniso_U_33
_atom_site_aniso_U_23
_atom_site_aniso_U_13
_atom_site_aniso_U_12
C1 0.072(5) 0.053(5) 0.043(5) 0.014(4) 0.003(4) 0.004(5)
C2 0.072(6) 0.056(4) 0.050(5) 0.007(4) -0.009(5) 0.001(5)
C3 0.064(4) 0.050(5) 0.058(5) 0.007(4) -0.002(5) 0.009(4)
C4 0.064(5) 0.040(4) 0.052(5) 0.007(4) 0.017(4) 0.010(5)
C5 0.065(5) 0.038(4) 0.049(5) 0.010(4) 0.005(5) 0.001(4)
C6 0.078(5) 0.041(3) 0.065(5) 0.005(3) -0.002(4) 0.002(4)
C7 0.066(3) 0.054(4) 0.065(5) 0.024(4) 0.002(4) -0.008(4)
C10 0.072(3) 0.048(4) 0.047(3) -0.004(3) -0.002(3) 0.019(3)
C8 0.063(4) 0.057(4) 0.040(3) 0.013(3) 0.005(3) 0.004(4)
C9 0.055(3) 0.053(3) 0.041(3) 0.003(3) -0.006(3) 0.002(3)
Fe1 0.0524(6) 0.0342(5) 0.0432(5) 0.0071(2) -0.0003(3) 0.0014(2)

loop_
_atom_type_symbol
_atom_type_description
_atom_type_scat_dispersion_real
_atom_type_scat_dispersion_imag
_atom_type_scat_source
C C 0.0033 0.0016 'International Tables Vol C Tables 4.2.6.8 and 6.1.1.4'
H H 0.0000 0.0000 'International Tables Vol C Tables 4.2.6.8 and 6.1.1.4'
Fe Fe 0.3463 0.8444 'International Tables Vol C Tables 4.2.6.8 and 6.1.1.4'

loop_
_geom_angle_atom_site_label_1
_geom_angle_atom_site_label_2
_geom_angle_atom_site_label_3
_geom_angle
_geom_angle_site_symmetry_1
_geom_angle_site_symmetry_3
C5 C1 C2 106.4(17) . .
C5 C1 Fe1 71.9(9) . .
C2 C1 Fe1 67.9(9) . .
C3 C2 C1 104.4(15) . .
C3 C2 Fe1 69.5(9) . .
C1 C2 Fe1 69.4(8) . .
C2 C3 C4 112.0(17) . .
C2 C3 Fe1 69.6(9) . .
C4 C3 Fe1 72.9(11) . .
C5 C4 C3 103.2(18) . .
C5 C4 Fe1 69.5(10) . .
C3 C4 Fe1 66.0(11) . .
C4 C5 C1 114(2) . .
C4 C5 Fe1 71.8(12) . .
C1 C5 Fe1 68.8(9) . .
C7 C6 C10 111.9(9) . .
C7 C6 Fe1 71.3(5) . .
C10 C6 Fe1 71.3(5) . .
C6 C7 C8 108.0(8) . .
C6 C7 Fe1 68.9(5) . .
C8 C7 Fe1 71.0(4) . .
C6 C10 C9 105.1(8) . .
C6 C10 Fe1 68.7(6) . .
C9 C10 Fe1 70.2(4) . .
C7 C8 C9 106.5(7) . .
C7 C8 Fe1 69.2(4) . .
C9 C8 Fe1 69.4(3) . .
C10 C9 C8 108.5(8) . .
C10 C9 Fe1 69.1(4) . .
C8 C9 Fe1 69.7(4) . .
C3 Fe1 C3 180.000(3) . 3_566
C3 Fe1 C2 40.9(8) . .
C3 Fe1 C2 139.1(8) 3_566 .
C3 Fe1 C2 139.1(8) . 3_566
C3 Fe1 C2 40.9(8) 3_566 3_566
C2 Fe1 C2 180.000(3) . 3_566
C3 Fe1 C1 111.5(8) . 3_566
C3 Fe1 C1 68.5(8) 3_566 3_566
C2 Fe1 C1 137.2(8) . 3_566
C2 Fe1 C1 42.8(8) 3_566 3_566
C3 Fe1 C1 68.5(8) . .
C3 Fe1 C1 111.5(8) 3_566 .
C2 Fe1 C1 42.8(8) . .
C2 Fe1 C1 137.2(8) 3_566 .
C1 Fe1 C1 180.000(5) 3_566 .
C3 Fe1 C6 131.6(6) . 3_566
C3 Fe1 C6 48.4(6) 3_566 3_566
C2 Fe1 C6 112.6(6) . 3_566
C2 Fe1 C6 67.4(6) 3_566 3_566
C1 Fe1 C6 55.6(5) 3_566 3_566
C1 Fe1 C6 124.4(5) . 3_566
C3 Fe1 C6 48.4(6) . .
C3 Fe1 C6 131.6(6) 3_566 .
C2 Fe1 C6 67.4(6) . .
C2 Fe1 C6 112.6(6) 3_566 .
C1 Fe1 C6 124.4(5) 3_566 .
C1 Fe1 C6 55.6(5) . .
C6 Fe1 C6 180.000(1) 3_566 .
C3 Fe1 C5 114.3(8) . 3_566
C3 Fe1 C5 65.7(7) 3_566 3_566
C2 Fe1 C5 111.9(7) . 3_566
C2 Fe1 C5 68.1(7) 3_566 3_566
C1 Fe1 C5 39.3(5) 3_566 3_566
C1 Fe1 C5 140.7(5) . 3_566
C6 Fe1 C5 23.9(5) 3_566 3_566
C6 Fe1 C5 156.1(5) . 3_566
C3 Fe1 C5 65.7(7) . .
C3 Fe1 C5 114.3(8) 3_566 .
C2 Fe1 C5 68.1(7) . .
C2 Fe1 C5 111.9(7) 3_566 .
C1 Fe1 C5 140.7(5) 3_566 .
C1 Fe1 C5 39.3(5) . .
C6 Fe1 C5 156.1(5) 3_566 .
C6 Fe1 C5 23.9(5) . .
C5 Fe1 C5 180.000(2) 3_566 .
C3 Fe1 C7 113.3(6) . 3_566
C3 Fe1 C7 66.7(6) 3_566 3_566
C2 Fe1 C7 126.0(6) . 3_566
C2 Fe1 C7 54.0(6) 3_566 3_566
C1 Fe1 C7 18.6(4) 3_566 3_566
C1 Fe1 C7 161.4(4) . 3_566
C6 Fe1 C7 39.8(3) 3_566 3_566
C6 Fe1 C7 140.2(3) . 3_566
C5 Fe1 C7 20.8(4) 3_566 3_566
C5 Fe1 C7 159.2(4) . 3_566
C3 Fe1 C7 66.7(6) . .
C3 Fe1 C7 113.3(6) 3_566 .
C2 Fe1 C7 54.0(6) . .
C2 Fe1 C7 126.0(6) 3_566 .
C1 Fe1 C7 161.4(4) 3_566 .
C1 Fe1 C7 18.6(4) . .
C6 Fe1 C7 140.2(3) 3_566 .
C6 Fe1 C7 39.8(3) . .
C5 Fe1 C7 159.2(4) 3_566 .
C5 Fe1 C7 20.8(4) . .
C7 Fe1 C7 180.0(4) 3_566 .

loop_
_geom_bond_atom_site_label_1
_geom_bond_atom_site_label_2
_geom_bond_distance
_geom_bond_site_symmetry_2
C1 C5 1.359(19) .
C1 C2 1.45(3) .
C1 Fe1 1.999(14) .
C2 C3 1.38(3) .
C2 Fe1 1.978(14) .
C3 C4 1.42(3) .
C3 Fe1 1.976(17) .
C4 C5 1.36(2) .
C4 Fe1 2.07(2) .
C5 Fe1 2.039(14) .
C6 C7 1.381(12) .
C6 C10 1.389(13) .
C6 Fe1 2.016(10) .
C7 C8 1.400(11) .
C7 Fe1 2.046(7) .
C10 C9 1.430(9) .
C10 Fe1 2.050(8) .
C8 C9 1.444(10) .
C8 Fe1 2.068(6) .
C9 Fe1 2.064(6) .
Fe1 C3 1.976(17) 3_566
Fe1 C2 1.978(14) 3_566
Fe1 C1 1.999(14) 3_566
Fe1 C6 2.016(10) 3_566
Fe1 C5 2.039(14) 3_566
Fe1 C7 2.046(7) 3_566
